data_7226397
loop_
_publ_author_name
'Tiago, Gon\,calo A. O.'
'Ribeiro, Ana'
'Mahmudov, Kamran T.'
'Guedes da Silva, M. F\'atima C.'
'Branco, Luis C.'
'Pombeiro, Armando J. L.'

_publ_section_title
;
 Mononuclear Copper(II) Complexes of Arylhydrazone of
 1H-Indene-1,3(2H)-dione as Catalysts for the Oxidation of 1-Phenylethanol
 in Ionic Liquid Medium
;
_journal_name_full 'RSC Adv.'
_journal_paper_doi 10.1039/C6RA18948B
_journal_year 2016
_chemical_formula_moiety 'C19 H18 Cu N3 O7 S'
_chemical_formula_sum 'C19 H18 Cu N3 O7 S'
_chemical_formula_weight 495.96
_chemical_name_systematic
;
 ?
;
_space_group_crystal_system monoclinic
_space_group_IT_number 14
_space_group_name_Hall '-P 2yn'
_space_group_name_H-M_alt 'P 1 21/n 1'
_symmetry_space_group_name_Hall '-P 2yn'
_symmetry_space_group_name_H-M 'P 1 21/n 1'
_atom_sites_solution_hydrogens mixed
_audit_creation_method SHELXL-2013
_audit_update_record
;
2016-07-26 deposited with the CCDC.
2016-08-29 downloaded from the CCDC.
;
_cell_angle_alpha 90
_cell_angle_beta 94.3580(10)
_cell_angle_gamma 90
_cell_formula_units_Z 4
_cell_length_a 7.4989(3)
_cell_length_b 19.3512(6)
_cell_length_c 13.6935(5)
_cell_measurement_reflns_used 9997
_cell_measurement_temperature 296(2)
_cell_measurement_theta_max 25.41
_cell_measurement_theta_min 2.58
_cell_volume 1981.36(12)
_computing_cell_refinement 'Bruker SAINT'
_computing_data_collection 'Bruker APEX2'
_computing_data_reduction 'Bruker SAINT'
_computing_publication_material 'WinGX publication routines (Farrugia, 1999)'
_computing_structure_refinement 'SHELXL-2013 (Sheldrick, 2013)'
_computing_structure_solution 'SIR97 (Giacovazzo et al, 1999)'
_diffrn_ambient_temperature 296(2)
_diffrn_measured_fraction_theta_full 0.998
_diffrn_measured_fraction_theta_max 0.996
_diffrn_measurement_device_type 'Bruker APEX-II CCD'
_diffrn_measurement_method '\f and \w scans'
_diffrn_radiation_type MoK\a
_diffrn_radiation_wavelength 0.71073
_diffrn_reflns_av_R_equivalents 0.0340
_diffrn_reflns_av_unetI/netI 0.0224
_diffrn_reflns_Laue_measured_fraction_full 0.998
_diffrn_reflns_Laue_measured_fraction_max 0.996
_diffrn_reflns_limit_h_max 9
_diffrn_reflns_limit_h_min -9
_diffrn_reflns_limit_k_max 22
_diffrn_reflns_limit_k_min -23
_diffrn_reflns_limit_l_max 16
_diffrn_reflns_limit_l_min -16
_diffrn_reflns_number 20735
_diffrn_reflns_point_group_measured_fraction_full 0.998
_diffrn_reflns_point_group_measured_fraction_max 0.996
_diffrn_reflns_theta_full 25.242
_diffrn_reflns_theta_max 25.424
_diffrn_reflns_theta_min 2.580
_exptl_absorpt_coefficient_mu 1.257
_exptl_absorpt_correction_T_max 0.893
_exptl_absorpt_correction_T_min 0.747
_exptl_absorpt_correction_type multi-scan
_exptl_absorpt_process_details sadabs
_exptl_crystal_colour bronze
_exptl_crystal_density_diffrn 1.663
_exptl_crystal_description plate
_exptl_crystal_F_000 1016
_exptl_crystal_size_max 0.250
_exptl_crystal_size_mid 0.200
_exptl_crystal_size_min 0.090
_refine_diff_density_max 0.639
_refine_diff_density_min -0.282
_refine_diff_density_rms 0.097
_refine_ls_extinction_method none
_refine_ls_goodness_of_fit_ref 1.098
_refine_ls_hydrogen_treatment mixed
_refine_ls_matrix_type full
_refine_ls_number_parameters 289
_refine_ls_number_reflns 3644
_refine_ls_number_restraints 1
_refine_ls_restrained_S_all 1.097
_refine_ls_R_factor_all 0.0536
_refine_ls_R_factor_gt 0.0432
_refine_ls_shift/su_max 0.001
_refine_ls_shift/su_mean 0.000
_refine_ls_structure_factor_coef Fsqd
_refine_ls_weighting_details 'w=1/[\s^2^(Fo^2^)+(0.0579P)^2^+2.5373P] where P=(Fo^2^+2Fc^2^)/3'
_refine_ls_weighting_scheme calc
_refine_ls_wR_factor_gt 0.1066
_refine_ls_wR_factor_ref 0.1158
_reflns_Friedel_coverage 0.000
_reflns_number_gt 3063
_reflns_number_total 3644
_reflns_threshold_expression 'I > 2\s(I)'
_cod_data_source_file c6ra18948b2.cif
_cod_data_source_block Compound2
_cod_database_code 7226397
_shelx_space_group_comment
;
The symmetry employed for this shelxl refinement is uniquely defined
by the following loop, which should always be used as a source of
symmetry information in preference to the above space-group names.
They are only intended as comments.
;
_shelx_estimated_absorpt_t_min 0.744
_shelx_estimated_absorpt_t_max 0.895
_shelxl_version_number 2013-4

loop_
_space_group_symop_operation_xyz
'x, y, z'
'-x+1/2, y+1/2, -z+1/2'
'-x, -y, -z'
'x-1/2, -y-1/2, z-1/2'

loop_
_atom_site_label
_atom_site_type_symbol
_atom_site_fract_x
_atom_site_fract_y
_atom_site_fract_z
_atom_site_U_iso_or_equiv
_atom_site_adp_type
_atom_site_occupancy
_atom_site_site_symmetry_order
_atom_site_calc_flag
_atom_site_refinement_flags_posn
_atom_site_refinement_flags_adp
_atom_site_refinement_flags_occupancy
C1 C 0.8131(4) 0.97224(15) 0.8901(2) 0.0274(6) Uani 1 1 d . . .
C2 C 0.7401(4) 0.91618(15) 0.9419(2) 0.0285(6) Uani 1 1 d . . .
C3 C 0.6925(4) 0.94170(15) 1.0381(2) 0.0288(6) Uani 1 1 d . . .
C4 C 0.7358(4) 1.01159(16) 1.0449(2) 0.0293(6) Uani 1 1 d . . .
C5 C 0.7030(4) 1.04878(17) 1.1276(2) 0.0343(7) Uani 1 1 d . . .
H4 H 0.7316 1.0955 1.1331 0.041 Uiso 1 1 calc R U .
C6 C 0.6256(5) 1.01379(19) 1.2023(2) 0.0393(8) Uani 1 1 d . . .
H1 H 0.6018 1.0376 1.2589 0.047 Uiso 1 1 calc R U .
C7 C 0.5834(5) 0.94461(19) 1.1946(2) 0.0406(8) Uani 1 1 d . . .
H2 H 0.5316 0.9228 1.2459 0.049 Uiso 1 1 calc R U .
C8 C 0.6162(5) 0.90687(17) 1.1121(2) 0.0365(7) Uani 1 1 d . . .
H3 H 0.5882 0.8601 1.1069 0.044 Uiso 1 1 calc R U .
C9 C 0.8109(4) 1.03409(15) 0.9519(2) 0.0290(6) Uani 1 1 d . . .
C10 C 0.8430(4) 0.92999(16) 0.6426(2) 0.0299(7) Uani 1 1 d . . .
C11 C 0.9302(4) 0.88641(17) 0.5811(2) 0.0327(7) Uani 1 1 d . . .
C12 C 0.9165(5) 0.8979(2) 0.4808(2) 0.0435(8) Uani 1 1 d . . .
H8 H 0.9736 0.8682 0.4398 0.052 Uiso 1 1 calc R U .
C13 C 0.8193(5) 0.9528(2) 0.4414(3) 0.0492(9) Uani 1 1 d . . .
H7 H 0.8116 0.9604 0.3741 0.059 Uiso 1 1 calc R U .
C14 C 0.7339(5) 0.9965(2) 0.5015(3) 0.0460(9) Uani 1 1 d . . .
H6 H 0.6694 1.0340 0.4751 0.055 Uiso 1 1 calc R U .
C15 C 0.7437(4) 0.98485(18) 0.6010(2) 0.0385(8) Uani 1 1 d . . .
H5 H 0.6830 1.0141 0.6410 0.046 Uiso 1 1 calc R U .
C17 C 0.9605(6) 0.6955(2) 0.8892(3) 0.0529(10) Uani 1 1 d . . .
H17A H 1.0370 0.6886 0.8360 0.063 Uiso 1 1 calc R U .
H17B H 0.9372 0.6507 0.9175 0.063 Uiso 1 1 calc R U .
C18 C 1.0526(7) 0.7416(2) 0.9658(3) 0.0619(11) Uani 1 1 d . . .
H9 H 0.9765 0.7486 1.0191 0.074 Uiso 1 1 calc R U .
H10 H 1.1632 0.7204 0.9920 0.074 Uiso 1 1 calc R U .
C19 C 0.6881(6) 0.68475(19) 0.7754(3) 0.0489(9) Uani 1 1 d . . .
H12 H 0.6638 0.6395 0.8018 0.059 Uiso 1 1 calc R U .
H13 H 0.7580 0.6785 0.7193 0.059 Uiso 1 1 calc R U .
C20 C 0.5148(6) 0.7201(2) 0.7438(3) 0.0603(11) Uani 1 1 d . . .
H14 H 0.4515 0.6945 0.6911 0.072 Uiso 1 1 calc R U .
H15 H 0.4394 0.7228 0.7982 0.072 Uiso 1 1 calc R U .
N1 N 0.8484(3) 0.91809(12) 0.74571(18) 0.0283(5) Uani 1 1 d . . .
N2 N 0.8438(3) 0.97495(13) 0.79541(17) 0.0281(5) Uani 1 1 d . . .
N3 N 0.7920(4) 0.72715(14) 0.8517(2) 0.0357(6) Uani 1 1 d . . .
O1 O 0.7111(3) 0.85604(11) 0.91206(16) 0.0389(5) Uani 1 1 d . . .
O2 O 0.8604(3) 1.09234(11) 0.93262(17) 0.0404(6) Uani 1 1 d . . .
O3 O 1.1106(4) 0.77612(14) 0.5462(2) 0.0567(7) Uani 1 1 d . . .
O4 O 1.2262(3) 0.85257(14) 0.6760(2) 0.0550(7) Uani 1 1 d . . .
O5 O 0.9682(3) 0.78097(12) 0.69606(17) 0.0437(6) Uani 1 1 d . . .
O6 O 1.0897(4) 0.80649(15) 0.9216(2) 0.0527(7) Uani 1 1 d D . .
O7 O 0.5567(4) 0.78825(15) 0.7113(2) 0.0541(7) Uani 1 1 d . . .
S1 S 1.07272(11) 0.81927(4) 0.62725(6) 0.0340(2) Uani 1 1 d . . .
Cu1 Cu 0.82839(5) 0.82255(2) 0.79805(3) 0.03130(15) Uani 1 1 d . . .
H7O H 0.462(12) 0.815(4) 0.696(6) 0.047 Uiso 0.5 1 d . U P
H6O H 1.106(11) 0.837(3) 0.971(4) 0.047 Uiso 0.5 1 d D U P
H3N H 0.737(6) 0.732(2) 0.896(3) 0.047 Uiso 1 1 d . U .

loop_
_atom_site_aniso_label
_atom_site_aniso_U_11
_atom_site_aniso_U_22
_atom_site_aniso_U_33
_atom_site_aniso_U_23
_atom_site_aniso_U_13
_atom_site_aniso_U_12
C1 0.0274(15) 0.0261(15) 0.0288(15) 0.0006(12) 0.0023(12) 0.0029(12)
C2 0.0295(16) 0.0272(16) 0.0291(15) 0.0001(12) 0.0041(12) 0.0036(12)
C3 0.0289(15) 0.0291(16) 0.0283(15) -0.0011(12) 0.0016(12) 0.0045(12)
C4 0.0263(15) 0.0338(16) 0.0273(15) -0.0013(12) -0.0010(12) 0.0038(12)
C5 0.0369(17) 0.0341(17) 0.0318(16) -0.0072(13) 0.0015(13) -0.0001(13)
C6 0.0427(19) 0.047(2) 0.0287(16) -0.0084(14) 0.0069(14) 0.0012(15)
C7 0.047(2) 0.046(2) 0.0306(17) 0.0031(14) 0.0107(15) 0.0013(16)
C8 0.0423(19) 0.0311(17) 0.0367(17) 0.0019(13) 0.0066(14) 0.0040(14)
C9 0.0266(15) 0.0300(16) 0.0298(15) -0.0011(12) -0.0025(12) 0.0012(12)
C10 0.0303(16) 0.0339(16) 0.0260(15) 0.0017(12) 0.0048(12) -0.0060(13)
C11 0.0325(17) 0.0377(17) 0.0280(16) -0.0014(13) 0.0026(13) -0.0062(13)
C12 0.048(2) 0.056(2) 0.0270(17) -0.0049(15) 0.0054(15) -0.0077(17)
C13 0.052(2) 0.067(3) 0.0271(17) 0.0065(17) -0.0039(16) -0.0095(19)
C14 0.041(2) 0.054(2) 0.042(2) 0.0151(17) -0.0035(16) -0.0021(17)
C15 0.0346(18) 0.0439(19) 0.0377(18) 0.0046(14) 0.0062(14) 0.0039(14)
C17 0.063(3) 0.042(2) 0.053(2) 0.0039(17) 0.0006(19) 0.0066(18)
C18 0.079(3) 0.054(2) 0.050(2) 0.0085(19) -0.011(2) 0.007(2)
C19 0.059(2) 0.040(2) 0.048(2) -0.0035(16) 0.0062(18) -0.0047(17)
C20 0.057(3) 0.059(3) 0.064(3) -0.002(2) 0.000(2) -0.011(2)
N1 0.0310(14) 0.0259(13) 0.0285(13) 0.0017(10) 0.0054(10) 0.0022(10)
N2 0.0276(13) 0.0274(13) 0.0294(13) -0.0013(10) 0.0029(10) 0.0017(10)
N3 0.0485(18) 0.0256(13) 0.0340(15) 0.0004(11) 0.0107(13) 0.0018(12)
O1 0.0570(15) 0.0255(12) 0.0361(12) -0.0035(9) 0.0163(11) -0.0013(10)
O2 0.0530(15) 0.0304(12) 0.0379(13) -0.0028(10) 0.0041(11) -0.0063(10)
O3 0.083(2) 0.0441(15) 0.0469(15) -0.0105(12) 0.0288(14) 0.0083(13)
O4 0.0387(14) 0.0449(15) 0.0796(19) -0.0098(14) -0.0065(13) 0.0024(12)
O5 0.0570(16) 0.0355(13) 0.0405(13) -0.0022(10) 0.0169(11) 0.0083(11)
O6 0.0599(18) 0.0510(16) 0.0469(15) -0.0037(12) 0.0014(13) -0.0102(13)
O7 0.0453(16) 0.0531(17) 0.0619(18) 0.0012(13) -0.0079(13) 0.0012(13)
S1 0.0366(5) 0.0329(4) 0.0336(4) -0.0063(3) 0.0100(3) 0.0020(3)
Cu1 0.0416(3) 0.0240(2) 0.0295(2) -0.00043(14) 0.01035(17) 0.00165(15)

loop_
_atom_type_symbol
_atom_type_description
_atom_type_scat_dispersion_real
_atom_type_scat_dispersion_imag
_atom_type_scat_source
C C 0.0033 0.0016 'International Tables Vol C Tables 4.2.6.8 and 6.1.1.4'
H H 0.0000 0.0000 'International Tables Vol C Tables 4.2.6.8 and 6.1.1.4'
N N 0.0061 0.0033 'International Tables Vol C Tables 4.2.6.8 and 6.1.1.4'
O O 0.0106 0.0060 'International Tables Vol C Tables 4.2.6.8 and 6.1.1.4'
S S 0.1246 0.1234 'International Tables Vol C Tables 4.2.6.8 and 6.1.1.4'
Cu Cu 0.3201 1.2651 'International Tables Vol C Tables 4.2.6.8 and 6.1.1.4'

loop_
_geom_angle_atom_site_label_1
_geom_angle_atom_site_label_2
_geom_angle_atom_site_label_3
_geom_angle
N2 C1 C2 127.8(3)
N2 C1 C9 122.6(3)
C2 C1 C9 108.2(3)
O1 C2 C1 127.6(3)
O1 C2 C3 123.8(3)
C1 C2 C3 108.5(3)
C8 C3 C4 122.3(3)
C8 C3 C2 129.4(3)
C4 C3 C2 108.3(3)
C5 C4 C3 120.4(3)
C5 C4 C9 130.5(3)
C3 C4 C9 109.1(3)
C4 C5 C6 117.4(3)
C4 C5 H4 121.3
C6 C5 H4 121.3
C7 C6 C5 121.5(3)
C7 C6 H1 119.2
C5 C6 H1 119.2
C6 C7 C8 121.5(3)
C6 C7 H2 119.3
C8 C7 H2 119.3
C3 C8 C7 116.9(3)
C3 C8 H3 121.6
C7 C8 H3 121.6
O2 C9 C1 127.7(3)
O2 C9 C4 126.3(3)
C1 C9 C4 106.0(3)
C11 C10 C15 118.4(3)
C11 C10 N1 121.5(3)
C15 C10 N1 120.1(3)
C12 C11 C10 120.0(3)
C12 C11 S1 118.0(3)
C10 C11 S1 121.9(2)
C13 C12 C11 120.6(3)
C13 C12 H8 119.7
C11 C12 H8 119.7
C14 C13 C12 119.8(3)
C14 C13 H7 120.1
C12 C13 H7 120.1
C13 C14 C15 120.1(3)
C13 C14 H6 120.0
C15 C14 H6 120.0
C14 C15 C10 121.0(3)
C14 C15 H5 119.5
C10 C15 H5 119.5
N3 C17 C18 109.6(3)
N3 C17 H17A 109.8
C18 C17 H17A 109.8
N3 C17 H17B 109.8
C18 C17 H17B 109.8
H17A C17 H17B 108.2
O6 C18 C17 108.7(3)
O6 C18 H9 110.0
C17 C18 H9 110.0
O6 C18 H10 110.0
C17 C18 H10 110.0
H9 C18 H10 108.3
N3 C19 C20 110.1(3)
N3 C19 H12 109.6
C20 C19 H12 109.6
N3 C19 H13 109.6
C20 C19 H13 109.6
H12 C19 H13 108.2
O7 C20 C19 107.7(3)
O7 C20 H14 110.2
C19 C20 H14 110.2
O7 C20 H15 110.2
C19 C20 H15 110.2
H14 C20 H15 108.5
N2 N1 C10 112.5(2)
N2 N1 Cu1 126.40(19)
C10 N1 Cu1 120.53(19)
N1 N2 C1 119.3(2)
C17 N3 C19 113.9(3)
C17 N3 Cu1 112.0(2)
C19 N3 Cu1 109.0(2)
C17 N3 H3N 106(3)
C19 N3 H3N 110(3)
Cu1 N3 H3N 106(3)
C2 O1 Cu1 119.5(2)
S1 O5 Cu1 125.70(14)
C18 O6 H6O 106(5)
C20 O7 Cu1 107.5(2)
C20 O7 H7O 114(5)
Cu1 O7 H7O 127(5)
O3 S1 O4 114.90(18)
O3 S1 O5 110.42(16)
O4 S1 O5 112.05(17)
O3 S1 C11 107.51(16)
O4 S1 C11 106.10(15)
O5 S1 C11 105.19(15)
O1 Cu1 O5 172.01(10)
O1 Cu1 N1 91.73(10)
O5 Cu1 N1 93.73(10)
O1 Cu1 N3 86.06(10)
O5 Cu1 N3 88.75(11)
N1 Cu1 N3 176.45(11)
O1 Cu1 O7 94.09(11)
O5 Cu1 O7 90.77(11)
N1 Cu1 O7 99.47(10)
N3 Cu1 O7 77.95(11)

loop_
_geom_bond_atom_site_label_1
_geom_bond_atom_site_label_2
_geom_bond_distance
C1 N2 1.335(4)
C1 C2 1.428(4)
C1 C9 1.467(4)
C2 O1 1.247(4)
C2 C3 1.476(4)
C3 C8 1.377(5)
C3 C4 1.392(4)
C4 C5 1.379(4)
C4 C9 1.496(4)
C5 C6 1.391(5)
C5 H4 0.9300
C6 C7 1.378(5)
C6 H1 0.9300
C7 C8 1.382(5)
C7 H2 0.9300
C8 H3 0.9300
C9 O2 1.222(4)
C10 C11 1.390(4)
C10 C15 1.393(5)
C10 N1 1.428(4)
C11 C12 1.388(4)
C11 S1 1.768(3)
C12 C13 1.376(6)
C12 H8 0.9300
C13 C14 1.372(6)
C13 H7 0.9300
C14 C15 1.377(5)
C14 H6 0.9300
C15 H5 0.9300
C17 N3 1.462(5)
C17 C18 1.505(6)
C17 H17A 0.9700
C17 H17B 0.9700
C18 O6 1.429(5)
C18 H9 0.9700
C18 H10 0.9700
C19 N3 1.499(5)
C19 C20 1.503(6)
C19 H12 0.9700
C19 H13 0.9700
C20 O7 1.434(5)
C20 H14 0.9700
C20 H15 0.9700
N1 N2 1.296(3)
N1 Cu1 1.993(2)
N3 Cu1 2.013(3)
N3 H3N 0.77(4)
O1 Cu1 1.960(2)
O3 S1 1.435(3)
O4 S1 1.438(3)
O5 S1 1.471(3)
O5 Cu1 1.980(2)
O6 H6O 0.90(2)
O7 Cu1 2.374(3)
O7 H7O 0.89(9)

loop_
_geom_hbond_atom_site_label_D
_geom_hbond_atom_site_label_H
_geom_hbond_atom_site_label_A
_geom_hbond_distance_DH
_geom_hbond_distance_HA
_geom_hbond_distance_DA
_geom_hbond_angle_DHA
_geom_hbond_site_symmetry_A
C17 H17A O5 0.97 2.64 3.123(5) 111.0 .
C19 H13 O5 0.97 2.57 3.067(5) 112.1 .
O7 H7O O4 0.89(9) 1.92(9) 2.783(4) 165(7) 1_455
O6 H6O O2 0.90(2) 1.90(2) 2.801(4) 174(7) 3_777
N3 H3N O3 0.77(4) 2.33(4) 3.082(4) 166(4) 4_576
C17 H17A O5 0.97 2.64 3.123(5) 111.0 .
C19 H13 O5 0.97 2.57 3.067(5) 112.1 .
O7 H7O O4 0.89(9) 1.92(9) 2.783(4) 165(7) 1_455
O7 H7O S1 0.89(9) 3.00(9) 3.771(3) 146(6) 1_455
O6 H6O O2 0.90(2) 1.90(2) 2.801(4) 174(7) 3_777
N3 H3N O3 0.77(4) 2.33(4) 3.082(4) 166(4) 4_576

loop_
_geom_torsion_atom_site_label_1
_geom_torsion_atom_site_label_2
_geom_torsion_atom_site_label_3
_geom_torsion_atom_site_label_4
_geom_torsion
N2 C1 C2 O1 9.5(5)
C9 C1 C2 O1 176.1(3)
N2 C1 C2 C3 -167.2(3)
C9 C1 C2 C3 -0.7(3)
O1 C2 C3 C8 2.1(5)
C1 C2 C3 C8 179.0(3)
O1 C2 C3 C4 -177.1(3)
C1 C2 C3 C4 -0.2(3)
C8 C3 C4 C5 0.0(5)
C2 C3 C4 C5 179.2(3)
C8 C3 C4 C9 -178.4(3)
C2 C3 C4 C9 0.9(3)
C3 C4 C5 C6 -0.2(5)
C9 C4 C5 C6 177.8(3)
C4 C5 C6 C7 0.1(5)
C5 C6 C7 C8 0.0(6)
C4 C3 C8 C7 0.2(5)
C2 C3 C8 C7 -178.9(3)
C6 C7 C8 C3 -0.2(5)
N2 C1 C9 O2 -11.7(5)
C2 C1 C9 O2 -179.1(3)
N2 C1 C9 C4 168.6(3)
C2 C1 C9 C4 1.2(3)
C5 C4 C9 O2 0.9(5)
C3 C4 C9 O2 179.0(3)
C5 C4 C9 C1 -179.4(3)
C3 C4 C9 C1 -1.3(3)
C15 C10 C11 C12 -0.3(5)
N1 C10 C11 C12 177.5(3)
C15 C10 C11 S1 175.3(2)
N1 C10 C11 S1 -7.0(4)
C10 C11 C12 C13 1.0(5)
S1 C11 C12 C13 -174.7(3)
C11 C12 C13 C14 -0.5(6)
C12 C13 C14 C15 -0.8(6)
C13 C14 C15 C10 1.5(5)
C11 C10 C15 C14 -1.0(5)
N1 C10 C15 C14 -178.8(3)
N3 C17 C18 O6 -60.9(5)
N3 C19 C20 O7 55.6(4)
C11 C10 N1 N2 147.7(3)
C15 C10 N1 N2 -34.5(4)
C11 C10 N1 Cu1 -40.5(4)
C15 C10 N1 Cu1 137.2(3)
C10 N1 N2 C1 167.1(3)
Cu1 N1 N2 C1 -4.0(4)
C2 C1 N2 N1 -17.0(5)
C9 C1 N2 N1 178.2(3)
C18 C17 N3 C19 -179.3(3)
C18 C17 N3 Cu1 56.4(4)
C20 C19 N3 C17 178.1(3)
C20 C19 N3 Cu1 -56.0(4)
C1 C2 O1 Cu1 17.7(4)
C3 C2 O1 Cu1 -166.0(2)
C19 C20 O7 Cu1 -28.5(4)
Cu1 O5 S1 O3 -162.42(19)
Cu1 O5 S1 O4 68.1(2)
Cu1 O5 S1 C11 -46.7(2)
C12 C11 S1 O3 -16.0(3)
C10 C11 S1 O3 168.4(3)
C12 C11 S1 O4 107.4(3)
C10 C11 S1 O4 -68.2(3)
C12 C11 S1 O5 -133.7(3)
C10 C11 S1 O5 50.7(3)
